data_2221218
loop_
_publ_author_name
'Murugavel, Swaminathan'
'Ganesh, Gnanavelu'
'Subbiah Pandi, Arunachalathevar'
'Govindarajan, Subbiah'
'Selvakumar, Rajendran'

_publ_section_title
;
 Aminoguanidinium hydrogen fumarate
;
_journal_coeditor_code WM2220
_journal_issue 3
_journal_name_full 'Acta Crystallographica Section E'
_journal_page_first o548
_journal_paper_doi 10.1107/S1600536809004553
_journal_volume 65
_journal_year 2009
_chemical_formula_iupac 'C1 H7 N4 +, C4 H3 O4 -'
_chemical_formula_moiety 'C1 H7 N4 +, C4 H3 O4 -'
_chemical_formula_sum 'C5 H10 N4 O4'
_chemical_formula_weight 190.17
_chemical_name_systematic
;
Aminoguanidinium hydrogen fumarate
;
_space_group_IT_number 14
_symmetry_cell_setting monoclinic
_symmetry_space_group_name_Hall '-P 2ybc'
_symmetry_space_group_name_H-M 'P 1 21/c 1'
_atom_sites_solution_hydrogens geom
_atom_sites_solution_primary direct
_atom_sites_solution_secondary difmap
_audit_creation_method SHELXL-97
_cell_angle_alpha 90.00
_cell_angle_beta 114.688(3)
_cell_angle_gamma 90.00
_cell_formula_units_Z 4
_cell_length_a 6.3869(3)
_cell_length_b 19.8731(10)
_cell_length_c 7.0482(4)
_cell_measurement_reflns_used 1824
_cell_measurement_temperature 293(2)
_cell_measurement_theta_max 29.9
_cell_measurement_theta_min 2
_cell_volume 812.84(8)
_computing_cell_refinement 'APEX2 (Bruker, 2004)'
_computing_data_collection 'APEX2 (Bruker, 2004)'
_computing_data_reduction 'SAINT (Bruker, 2004)'
_computing_molecular_graphics 'ORTEP-3 (Farrugia, 1997)'
_computing_publication_material 'SHELXL97 (Sheldrick, 2008) and PLATON (Spek, 2009)'
_computing_structure_refinement 'SHELXL97 (Sheldrick, 2008)'
_computing_structure_solution 'SHELXS97 (Sheldrick, 2008)'
_diffrn_ambient_temperature 293(2)
_diffrn_detector_area_resol_mean 10.0
_diffrn_measured_fraction_theta_full 0.999
_diffrn_measured_fraction_theta_max 0.999
_diffrn_measurement_device_type 'Bruker APEXII CCD area-detector'
_diffrn_measurement_method \w
_diffrn_radiation_monochromator graphite
_diffrn_radiation_source 'fine-focus sealed tube'
_diffrn_radiation_type MoK\a
_diffrn_radiation_wavelength 0.71073
_diffrn_reflns_av_R_equivalents 0.0277
_diffrn_reflns_av_sigmaI/netI 0.0228
_diffrn_reflns_limit_h_max 7
_diffrn_reflns_limit_h_min -8
_diffrn_reflns_limit_k_max 27
_diffrn_reflns_limit_k_min -24
_diffrn_reflns_limit_l_max 9
_diffrn_reflns_limit_l_min -9
_diffrn_reflns_number 10713
_diffrn_reflns_theta_full 29.92
_diffrn_reflns_theta_max 29.92
_diffrn_reflns_theta_min 2.05
_diffrn_standards_number 0
_exptl_absorpt_coefficient_mu 0.134
_exptl_absorpt_correction_T_max 0.976
_exptl_absorpt_correction_T_min 0.966
_exptl_absorpt_correction_type multi-scan
_exptl_absorpt_process_details '(SADABS; Sheldrick, 1996)'
_exptl_crystal_colour colourless
_exptl_crystal_density_diffrn 1.554
_exptl_crystal_density_method 'not measured'
_exptl_crystal_description Block
_exptl_crystal_F_000 400
_exptl_crystal_size_max 0.26
_exptl_crystal_size_mid 0.15
_exptl_crystal_size_min 0.15
_refine_diff_density_max 0.326
_refine_diff_density_min -0.314
_refine_ls_extinction_method none
_refine_ls_goodness_of_fit_ref 1.040
_refine_ls_hydrogen_treatment mixed
_refine_ls_matrix_type full
_refine_ls_number_parameters 146
_refine_ls_number_reflns 2340
_refine_ls_number_restraints 0
_refine_ls_restrained_S_all 1.040
_refine_ls_R_factor_all 0.0528
_refine_ls_R_factor_gt 0.0403
_refine_ls_shift/su_max_lt 0.001
_refine_ls_shift/su_mean 0.000
_refine_ls_structure_factor_coef Fsqd
_refine_ls_weighting_details 'w=1/[\s^2^(Fo^2^)+(0.0756P)^2^+0.1408P] where P=(Fo^2^+2Fc^2^)/3'
_refine_ls_weighting_scheme calc
_refine_ls_wR_factor_gt 0.1189
_refine_ls_wR_factor_ref 0.1315
_reflns_number_gt 1824
_reflns_number_total 2340
_reflns_threshold_expression I>2\s(I)
_cod_data_source_file wm2220.cif
_cod_data_source_block I
_cod_original_sg_symbol_H-M 'P 21/c'
_cod_database_code 2221218
_cod_database_fobs_code 2221218

loop_
_symmetry_equiv_pos_as_xyz
'x, y, z'
'-x, y+1/2, -z+1/2'
'-x, -y, -z'
'x, -y-1/2, z-1/2'

loop_
_atom_site_type_symbol
_atom_site_label
_atom_site_fract_x
_atom_site_fract_y
_atom_site_fract_z
_atom_site_U_iso_or_equiv
_atom_site_adp_type
_atom_site_calc_flag
_atom_site_refinement_flags
_atom_site_occupancy
_atom_site_disorder_assembly
_atom_site_disorder_group
H H11B 0.243(3) 0.4484(12) 0.254(3) 0.057(5) Uiso d . 1 . .
H H12 0.573(3) 0.3932(11) 0.302(3) 0.056(5) Uiso d . 1 . .
H H13A 0.861(4) 0.3941(12) 0.204(3) 0.072(6) Uiso d . 1 . .
C C1 1.12336(19) 0.84396(5) 0.68336(19) 0.0281(3) Uani d . 1 . .
C C2 0.9984(2) 0.78049(5) 0.68320(19) 0.0274(2) Uani d . 1 . .
H H2 1.0738 0.7396 0.6953 0.033 Uiso calc R 1 . .
C C3 0.7863(2) 0.78034(6) 0.6666(2) 0.0292(3) Uani d . 1 . .
H H3 0.7125 0.8212 0.6595 0.035 Uiso calc R 1 . .
C C4 0.6603(2) 0.71704(5) 0.65888(19) 0.0279(3) Uani d . 1 . .
O O6 1.04931(17) 0.89803(5) 0.71551(19) 0.0466(3) Uani d . 1 . .
O O7 1.30209(15) 0.83829(4) 0.64654(17) 0.0362(2) Uani d . 1 . .
O O8 0.45191(15) 0.72255(4) 0.64769(17) 0.0374(2) Uani d . 1 . .
H H8 0.4189 0.7625 0.6465 0.056 Uiso calc R 1 . .
O O9 0.74557(17) 0.66199(4) 0.66416(19) 0.0434(3) Uani d . 1 . .
H H10A 0.521(3) 0.5783(9) 0.214(3) 0.046(5) Uiso d . 1 . .
H H10B 0.747(4) 0.5370(10) 0.245(3) 0.057(5) Uiso d . 1 . .
H H11A 0.221(3) 0.5225(10) 0.224(3) 0.053(5) Uiso d . 1 . .
C C5 0.5133(2) 0.48405(6) 0.25398(18) 0.0277(3) Uani d . 1 . .
N N10 0.6094(2) 0.54110(5) 0.23653(19) 0.0350(3) Uani d . 1 . .
N N11 0.3028(2) 0.48299(6) 0.2428(2) 0.0412(3) Uani d . 1 . .
N N12 0.6265(2) 0.42625(5) 0.2812(2) 0.0361(3) Uani d . 1 . .
N N13 0.8519(2) 0.42556(6) 0.2974(2) 0.0431(3) Uani d . 1 . .
H H13B 0.935(4) 0.4125(10) 0.424(3) 0.061(6) Uiso d . 1 . .

loop_
_atom_site_aniso_label
_atom_site_aniso_U_11
_atom_site_aniso_U_22
_atom_site_aniso_U_33
_atom_site_aniso_U_12
_atom_site_aniso_U_13
_atom_site_aniso_U_23
C1 0.0233(5) 0.0217(5) 0.0413(6) -0.0015(4) 0.0153(5) 0.0003(4)
C2 0.0253(5) 0.0198(5) 0.0400(6) -0.0004(4) 0.0166(5) 0.0010(4)
C3 0.0270(6) 0.0179(5) 0.0477(7) -0.0010(4) 0.0206(5) -0.0004(4)
C4 0.0264(5) 0.0200(5) 0.0412(6) -0.0018(4) 0.0180(5) 0.0000(4)
O6 0.0395(5) 0.0226(4) 0.0891(8) -0.0035(4) 0.0382(6) -0.0077(5)
O7 0.0291(4) 0.0264(4) 0.0620(6) -0.0027(3) 0.0279(4) 0.0003(4)
O8 0.0280(4) 0.0228(4) 0.0683(7) -0.0027(3) 0.0272(4) -0.0004(4)
O9 0.0390(5) 0.0196(4) 0.0796(7) 0.0023(3) 0.0328(5) 0.0019(4)
C5 0.0301(6) 0.0208(5) 0.0345(6) 0.0007(4) 0.0158(5) 0.0002(4)
N10 0.0341(6) 0.0206(5) 0.0553(7) -0.0007(4) 0.0238(5) 0.0025(4)
N11 0.0350(6) 0.0254(5) 0.0713(9) 0.0000(5) 0.0304(6) 0.0024(5)
N12 0.0353(6) 0.0193(5) 0.0599(7) 0.0021(4) 0.0260(5) 0.0052(4)
N13 0.0345(6) 0.0348(6) 0.0638(9) 0.0076(5) 0.0244(6) 0.0025(6)

loop_
_atom_type_symbol
_atom_type_description
_atom_type_scat_dispersion_real
_atom_type_scat_dispersion_imag
_atom_type_scat_source
C C 0.0033 0.0016 'International Tables Vol C Tables 4.2.6.8 and 6.1.1.4'
H H 0.0000 0.0000 'International Tables Vol C Tables 4.2.6.8 and 6.1.1.4'
N N 0.0061 0.0033 'International Tables Vol C Tables 4.2.6.8 and 6.1.1.4'
O O 0.0106 0.0060 'International Tables Vol C Tables 4.2.6.8 and 6.1.1.4'

loop_
_geom_angle_atom_site_label_1
_geom_angle_atom_site_label_2
_geom_angle_atom_site_label_3
_geom_angle_site_symmetry_1
_geom_angle_site_symmetry_3
_geom_angle
_geom_angle_publ_flag
O6 C1 O7 . . 123.96(10) ?
O6 C1 C2 . . 119.40(10) ?
O7 C1 C2 . . 116.64(10) ?
C3 C2 C1 . . 122.32(10) ?
C3 C2 H2 . . 118.8 ?
C1 C2 H2 . . 118.8 ?
C2 C3 C4 . . 122.04(10) ?
C2 C3 H3 . . 119.0 ?
C4 C3 H3 . . 119.0 ?
O9 C4 O8 . . 120.67(10) ?
O9 C4 C3 . . 122.22(10) ?
O8 C4 C3 . . 117.11(10) ?
C4 O8 H8 . . 109.5 ?
N11 C5 N10 . . 120.83(11) ?
N11 C5 N12 . . 118.46(11) ?
N10 C5 N12 . . 120.71(11) ?
C5 N10 H10A . . 115.9(12) ?
C5 N10 H10B . . 114.5(14) ?
H10A N10 H10B . . 129.6(19) ?
C5 N11 H11B . . 121.4(15) ?
C5 N11 H11A . . 120.0(12) ?
H11B N11 H11A . . 119(2) ?
C5 N12 N13 . . 120.06(11) ?
C5 N12 H12 . . 120.1(15) ?
N13 N12 H12 . . 119.5(15) ?
N12 N13 H13A . . 108.3(15) ?
N12 N13 H13B . . 104.9(14) ?
H13A N13 H13B . . 109.7(19) ?

loop_
_geom_bond_atom_site_label_1
_geom_bond_atom_site_label_2
_geom_bond_site_symmetry_2
_geom_bond_distance
_geom_bond_publ_flag
C1 O6 . 1.2325(14) ?
C1 O7 . 1.2770(14) ?
C1 C2 . 1.4922(15) ?
C2 C3 . 1.3105(16) ?
C2 H2 . 0.9300 ?
C3 C4 . 1.4820(15) ?
C3 H3 . 0.9300 ?
C4 O9 . 1.2159(14) ?
C4 O8 . 1.3044(14) ?
O8 H8 . 0.8200 ?
C5 N11 . 1.3136(17) ?
C5 N10 . 1.3190(15) ?
C5 N12 . 1.3278(15) ?
N10 H10A . 0.905(18) ?
N10 H10B . 0.86(2) ?
N11 H11B . 0.80(2) ?
N11 H11A . 0.92(2) ?
N12 N13 . 1.3960(16) ?
N12 H12 . 0.78(2) ?
N13 H13A . 0.93(2) ?
N13 H13B . 0.87(2) ?

loop_
_geom_hbond_atom_site_label_D
_geom_hbond_atom_site_label_H
_geom_hbond_atom_site_label_A
_geom_hbond_site_symmetry_A
_geom_hbond_distance_DH
_geom_hbond_distance_HA
_geom_hbond_distance_DA
_geom_hbond_angle_DHA
O8 H8 O7 1_455 0.82 1.68 2.4890(10) 168.3
N10 H10A O7 4_475 0.91(2) 2.09(2) 2.9930(10) 177(2)
N11 H11A O6 4_475 0.92(2) 1.91(2) 2.827(2) 173(2)

loop_
_geom_torsion_atom_site_label_1
_geom_torsion_atom_site_label_2
_geom_torsion_atom_site_label_3
_geom_torsion_atom_site_label_4
_geom_torsion_site_symmetry_1
_geom_torsion_site_symmetry_2
_geom_torsion_site_symmetry_3
_geom_torsion_site_symmetry_4
_geom_torsion
_geom_torsion_publ_flag
O6 C1 C2 C3 . . . . 16.50(19) ?
O7 C1 C2 C3 . . . . -162.59(12) ?
C1 C2 C3 C4 . . . . 177.74(11) ?
C2 C3 C4 O9 . . . . -1.2(2) ?
C2 C3 C4 O8 . . . . 178.28(11) ?
N11 C5 N12 N13 . . . . -178.90(13) ?
N10 C5 N12 N13 . . . . 1.8(2) ?

loop_
_cod_related_entry_id
_cod_related_entry_database
_cod_related_entry_code
1 ChemSpider 30655727
